data_2234808
loop_
_publ_author_name
'Ma, Si Jia'
'Niu, Po'

_publ_section_title
;
 Carbonylbis(triphenylphosphane-\k<i>P</i>)(\h^2^-1-vinylpyrrolidin-2-one-\k<i>O</i>)ruthenium(0)
;
_journal_coeditor_code SU2399
_journal_issue 5
_journal_name_full 'Acta Crystallographica Section E'
_journal_page_first m608
_journal_paper_doi 10.1107/S1600536812014766
_journal_volume 68
_journal_year 2012
_chemical_formula_iupac '[Ru (C6 H9 N O) (C18 H15 P)2 (C O)]'
_chemical_formula_moiety 'C43 H39 N O2 P2 Ru'
_chemical_formula_sum 'C43 H39 N O2 P2 Ru'
_chemical_formula_weight 764.76
_chemical_name_systematic
;
Carbonylbis(triphenylphosphane-\k<i>P</i>)(\h^2^-1-vinylpyrrolidin-2-one-
\k<i>O</i>)ruthenium(0)
;
_space_group_IT_number 2
_symmetry_cell_setting triclinic
_symmetry_space_group_name_Hall '-P 1'
_symmetry_space_group_name_H-M 'P -1'
_atom_sites_solution_hydrogens geom
_atom_sites_solution_primary direct
_atom_sites_solution_secondary difmap
_audit_creation_method SHELXL-97
_cell_angle_alpha 76.91(3)
_cell_angle_beta 88.43(3)
_cell_angle_gamma 83.89(3)
_cell_formula_units_Z 2
_cell_length_a 10.765(2)
_cell_length_b 12.577(3)
_cell_length_c 13.878(3)
_cell_measurement_reflns_used 16802
_cell_measurement_temperature 173(2)
_cell_measurement_theta_max 54.97
_cell_measurement_theta_min 6.03
_cell_volume 1819.7(7)
_computing_cell_refinement 'CrystalClear (Rigaku, 2000)'
_computing_data_collection 'CrystalClear (Rigaku, 2000)'
_computing_data_reduction 'CrystalClear (Rigaku, 2000)'
_computing_molecular_graphics 'SHELXTL (Sheldrick, 2008)'
_computing_publication_material 'SHELXTL (Sheldrick, 2008)'
_computing_structure_refinement 'SHELXL97 (Sheldrick, 2008)'
_computing_structure_solution 'SHELXS97 (Sheldrick, 2008)'
_diffrn_ambient_temperature 173(2)
_diffrn_measured_fraction_theta_full 0.99
_diffrn_measured_fraction_theta_max 0.99
_diffrn_measurement_device_type 'Rigaku R-AXIS RAPID IP'
_diffrn_measurement_method Oscillation
_diffrn_radiation_monochromator graphite
_diffrn_radiation_source 'fine-focus sealed tube'
_diffrn_radiation_type MoK\a
_diffrn_radiation_wavelength 0.71073
_diffrn_reflns_av_R_equivalents 0.0251
_diffrn_reflns_av_sigmaI/netI 0.0317
_diffrn_reflns_limit_h_max 13
_diffrn_reflns_limit_h_min -13
_diffrn_reflns_limit_k_max 15
_diffrn_reflns_limit_k_min -14
_diffrn_reflns_limit_l_max 17
_diffrn_reflns_limit_l_min -16
_diffrn_reflns_number 15733
_diffrn_reflns_theta_full 26.0
_diffrn_reflns_theta_max 26.00
_diffrn_reflns_theta_min 3.01
_diffrn_standards_interval_count 0
_diffrn_standards_interval_time 0
_diffrn_standards_number 0
_exptl_absorpt_coefficient_mu 0.557
_exptl_absorpt_correction_T_max 1.0000
_exptl_absorpt_correction_T_min 0.7527
_exptl_absorpt_correction_type multi-scan
_exptl_absorpt_process_details '(ABSCOR; Higashi, 1995)'
_exptl_crystal_colour yellow
_exptl_crystal_density_diffrn 1.396
_exptl_crystal_density_method 'not measured'
_exptl_crystal_description block
_exptl_crystal_F_000 788
_exptl_crystal_size_max 0.30
_exptl_crystal_size_mid 0.30
_exptl_crystal_size_min 0.20
_refine_diff_density_max 0.66
_refine_diff_density_min -0.80
_refine_ls_extinction_method none
_refine_ls_goodness_of_fit_ref 1.147
_refine_ls_hydrogen_treatment constr
_refine_ls_matrix_type full
_refine_ls_number_parameters 442
_refine_ls_number_reflns 7113
_refine_ls_number_restraints 0
_refine_ls_restrained_S_all 1.147
_refine_ls_R_factor_all 0.0276
_refine_ls_R_factor_gt 0.0247
_refine_ls_shift/su_max 0.002
_refine_ls_shift/su_mean 0.000
_refine_ls_structure_factor_coef Fsqd
_refine_ls_weighting_details 'calc w=1/[\s^2^(Fo^2^)+(0.0493P)^2^+0.4957P] where P=(Fo^2^+2Fc^2^)/3'
_refine_ls_weighting_scheme calc
_refine_ls_wR_factor_gt 0.0694
_refine_ls_wR_factor_ref 0.0841
_reflns_number_gt 6570
_reflns_number_total 7113
_reflns_threshold_expression I>2\s(I)
_cod_data_source_file su2399.cif
_cod_data_source_block I
_cod_original_cell_volume 1819.7(6)
_cod_database_code 2234808
_cod_database_fobs_code 2234808

loop_
_symmetry_equiv_pos_as_xyz
'x, y, z'
'-x, -y, -z'

loop_
_atom_site_type_symbol
_atom_site_label
_atom_site_fract_x
_atom_site_fract_y
_atom_site_fract_z
_atom_site_U_iso_or_equiv
_atom_site_adp_type
_atom_site_calc_flag
_atom_site_refinement_flags
_atom_site_occupancy
_atom_site_symmetry_multiplicity
Ru Ru1 1.093351(13) 0.114104(11) 0.257193(10) 0.01529(7) Uani d . 1 1
P P1 1.25572(5) 0.07132(4) 0.15043(4) 0.01623(11) Uani d . 1 1
P P2 1.13168(5) 0.28498(4) 0.28814(4) 0.01797(11) Uani d . 1 1
C C1 0.99017(19) 0.17719(16) 0.15533(15) 0.0203(4) Uani d . 1 1
O O1 0.92111(15) 0.21343(14) 0.08981(12) 0.0338(4) Uani d . 1 1
O O2 1.21345(13) 0.00891(11) 0.37587(10) 0.0218(3) Uani d . 1 1
N N1 1.08507(17) -0.11518(14) 0.35553(13) 0.0254(4) Uani d . 1 1
C C2 1.1837(2) -0.08766(17) 0.39478(15) 0.0234(4) Uani d . 1 1
C C3 1.2510(2) -0.18642(19) 0.46185(18) 0.0340(5) Uani d . 1 1
H H3A 1.2313 -0.1881 0.5322 0.041 Uiso calc R 1 1
H H3B 1.3425 -0.1886 0.4519 0.041 Uiso calc R 1 1
C C4 1.1982(3) -0.28127(19) 0.42819(19) 0.0411(6) Uani d . 1 1
H H4A 1.2525 -0.3061 0.3771 0.049 Uiso calc R 1 1
H H4B 1.1906 -0.3443 0.4848 0.049 Uiso calc R 1 1
C C5 1.0699(3) -0.23248(18) 0.38591(19) 0.0359(6) Uani d . 1 1
H H5A 1.0498 -0.2624 0.3287 0.043 Uiso calc R 1 1
H H5B 1.0036 -0.2466 0.4367 0.043 Uiso calc R 1 1
C C6 0.9984(2) -0.02938(17) 0.29936(16) 0.0244(4) Uani d . 1 1
H H6A 0.9470 -0.0486 0.2480 0.029 Uiso calc R 1 1
C C7 0.9423(2) 0.05170(18) 0.35122(16) 0.0257(4) Uani d . 1 1
H H7A 0.9564 0.0361 0.4235 0.031 Uiso calc R 1 1
H H7B 0.8568 0.0850 0.3311 0.031 Uiso calc R 1 1
C C11 1.2866(2) -0.07769(16) 0.15914(15) 0.0207(4) Uani d . 1 1
C C12 1.4022(2) -0.13692(18) 0.18325(16) 0.0280(5) Uani d . 1 1
H H12A 1.4706 -0.1004 0.1962 0.034 Uiso calc R 1 1
C C13 1.4186(3) -0.24953(19) 0.18854(18) 0.0377(6) Uani d . 1 1
H H13A 1.4981 -0.2894 0.2050 0.045 Uiso calc R 1 1
C C14 1.3193(3) -0.30354(19) 0.16991(18) 0.0387(6) Uani d . 1 1
H H14A 1.3304 -0.3805 0.1744 0.046 Uiso calc R 1 1
C C15 1.2040(3) -0.24510(19) 0.14469(18) 0.0357(6) Uani d . 1 1
H H15A 1.1362 -0.2818 0.1308 0.043 Uiso calc R 1 1
C C16 1.1871(2) -0.13309(18) 0.13966(17) 0.0282(5) Uani d . 1 1
H H16A 1.1075 -0.0936 0.1229 0.034 Uiso calc R 1 1
C C21 1.41278(18) 0.10880(15) 0.16887(15) 0.0202(4) Uani d . 1 1
C C22 1.4889(2) 0.15284(17) 0.09011(16) 0.0238(4) Uani d . 1 1
H H22A 1.4639 0.1574 0.0241 0.029 Uiso calc R 1 1
C C23 1.6017(2) 0.19015(18) 0.10803(18) 0.0289(5) Uani d . 1 1
H H23A 1.6526 0.2213 0.0542 0.035 Uiso calc R 1 1
C C24 1.6393(2) 0.1817(2) 0.20374(19) 0.0334(5) Uani d . 1 1
H H24A 1.7159 0.2076 0.2158 0.040 Uiso calc R 1 1
C C25 1.5658(2) 0.1357(2) 0.28275(18) 0.0330(5) Uani d . 1 1
H H25A 1.5931 0.1285 0.3487 0.040 Uiso calc R 1 1
C C26 1.4523(2) 0.10020(18) 0.26531(16) 0.0255(4) Uani d . 1 1
H H26A 1.4014 0.0699 0.3195 0.031 Uiso calc R 1 1
C C31 1.23428(18) 0.12472(16) 0.01664(14) 0.0194(4) Uani d . 1 1
C C32 1.2646(2) 0.06049(17) -0.05196(16) 0.0249(4) Uani d . 1 1
H H32A 1.2939 -0.0149 -0.0296 0.030 Uiso calc R 1 1
C C33 1.2523(2) 0.10559(19) -0.15253(16) 0.0289(5) Uani d . 1 1
H H33A 1.2727 0.0609 -0.1986 0.035 Uiso calc R 1 1
C C34 1.2106(2) 0.2149(2) -0.18598(16) 0.0313(5) Uani d . 1 1
H H34A 1.2024 0.2455 -0.2550 0.038 Uiso calc R 1 1
C C35 1.1807(2) 0.28009(18) -0.11915(16) 0.0302(5) Uani d . 1 1
H H35A 1.1528 0.3556 -0.1423 0.036 Uiso calc R 1 1
C C36 1.1914(2) 0.23534(17) -0.01796(15) 0.0239(4) Uani d . 1 1
H H36A 1.1695 0.2802 0.0277 0.029 Uiso calc R 1 1
C C41 1.2382(2) 0.28262(18) 0.39059(16) 0.0255(4) Uani d . 1 1
C C42 1.3214(2) 0.3601(2) 0.39016(19) 0.0385(6) Uani d . 1 1
H H42A 1.3249 0.4201 0.3348 0.046 Uiso calc R 1 1
C C43 1.3997(3) 0.3501(3) 0.4707(2) 0.0536(8) Uani d . 1 1
H H43A 1.4570 0.4029 0.4695 0.064 Uiso calc R 1 1
C C44 1.3949(3) 0.2651(3) 0.5516(2) 0.0562(9) Uani d . 1 1
H H44A 1.4485 0.2589 0.6063 0.067 Uiso calc R 1 1
C C45 1.3116(3) 0.1881(2) 0.5534(2) 0.0517(8) Uani d . 1 1
H H45A 1.3077 0.1291 0.6095 0.062 Uiso calc R 1 1
C C46 1.2340(3) 0.1969(2) 0.47356(17) 0.0354(5) Uani d . 1 1
H H46A 1.1771 0.1437 0.4754 0.042 Uiso calc R 1 1
C C51 0.9930(2) 0.37120(16) 0.31970(15) 0.0214(4) Uani d . 1 1
C C52 0.8757(2) 0.35118(18) 0.29333(17) 0.0289(5) Uani d . 1 1
H H52A 0.8681 0.2895 0.2659 0.035 Uiso calc R 1 1
C C53 0.7688(2) 0.4197(2) 0.30621(19) 0.0340(5) Uani d . 1 1
H H53A 0.6896 0.4058 0.2860 0.041 Uiso calc R 1 1
C C54 0.7788(2) 0.50788(18) 0.34849(16) 0.0304(5) Uani d . 1 1
H H54A 0.7064 0.5548 0.3576 0.037 Uiso calc R 1 1
C C55 0.8944(2) 0.52760(18) 0.37747(17) 0.0309(5) Uani d . 1 1
H H55A 0.9009 0.5875 0.4075 0.037 Uiso calc R 1 1
C C56 1.0012(2) 0.46060(17) 0.36303(16) 0.0270(5) Uani d . 1 1
H H56A 1.0803 0.4755 0.3826 0.032 Uiso calc R 1 1
C C61 1.1924(2) 0.38446(15) 0.18363(14) 0.0203(4) Uani d . 1 1
C C62 1.1122(2) 0.46428(17) 0.12252(17) 0.0266(5) Uani d . 1 1
H H62A 1.0270 0.4754 0.1408 0.032 Uiso calc R 1 1
C C63 1.1553(2) 0.52794(18) 0.03498(17) 0.0317(5) Uani d . 1 1
H H63A 1.0993 0.5819 -0.0060 0.038 Uiso calc R 1 1
C C64 1.2787(3) 0.51297(18) 0.00759(18) 0.0346(6) Uani d . 1 1
H H64A 1.3078 0.5561 -0.0524 0.042 Uiso calc R 1 1
C C65 1.3605(2) 0.43484(18) 0.06782(17) 0.0313(5) Uani d . 1 1
H H65A 1.4458 0.4249 0.0492 0.038 Uiso calc R 1 1
C C66 1.3180(2) 0.37086(17) 0.15569(17) 0.0257(4) Uani d . 1 1
H H66A 1.3746 0.3178 0.1968 0.031 Uiso calc R 1 1

loop_
_atom_site_aniso_label
_atom_site_aniso_U_11
_atom_site_aniso_U_22
_atom_site_aniso_U_33
_atom_site_aniso_U_12
_atom_site_aniso_U_13
_atom_site_aniso_U_23
Ru1 0.01573(10) 0.01426(10) 0.01555(10) -0.00144(6) 0.00113(6) -0.00286(6)
P1 0.0171(3) 0.0156(2) 0.0165(2) -0.00204(19) 0.00124(18) -0.00476(18)
P2 0.0192(3) 0.0173(2) 0.0182(2) -0.00184(19) 0.00067(19) -0.00559(19)
C1 0.0208(10) 0.0194(10) 0.0207(10) -0.0041(8) 0.0045(8) -0.0042(8)
O1 0.0273(9) 0.0407(9) 0.0286(9) 0.0019(7) -0.0075(7) 0.0005(7)
O2 0.0219(8) 0.0212(7) 0.0209(7) -0.0007(6) 0.0007(6) -0.0028(6)
N1 0.0294(10) 0.0167(8) 0.0279(10) -0.0049(7) 0.0051(8) 0.0000(7)
C2 0.0249(11) 0.0238(11) 0.0182(10) 0.0034(8) 0.0075(8) -0.0014(8)
C3 0.0386(14) 0.0280(12) 0.0285(12) 0.0070(10) 0.0027(10) 0.0031(9)
C4 0.0614(18) 0.0222(12) 0.0332(13) 0.0057(11) 0.0091(12) 0.0020(9)
C5 0.0495(16) 0.0192(11) 0.0362(13) -0.0083(10) 0.0134(11) 0.0003(9)
C6 0.0218(11) 0.0217(10) 0.0277(11) -0.0074(8) 0.0005(8) 0.0006(8)
C7 0.0204(11) 0.0281(11) 0.0239(11) -0.0009(8) 0.0050(8) 0.0024(8)
C11 0.0276(11) 0.0158(9) 0.0191(10) -0.0021(8) 0.0039(8) -0.0051(7)
C12 0.0317(12) 0.0238(11) 0.0285(11) 0.0016(9) -0.0012(9) -0.0075(9)
C13 0.0511(16) 0.0242(12) 0.0348(13) 0.0109(11) -0.0053(11) -0.0068(10)
C14 0.0672(19) 0.0179(11) 0.0310(13) -0.0007(11) 0.0009(12) -0.0077(9)
C15 0.0520(16) 0.0239(12) 0.0363(13) -0.0141(11) 0.0054(11) -0.0134(10)
C16 0.0313(12) 0.0238(11) 0.0316(12) -0.0037(9) 0.0023(9) -0.0106(9)
C21 0.0163(10) 0.0156(9) 0.0298(11) -0.0004(7) 0.0019(8) -0.0079(8)
C22 0.0226(11) 0.0235(10) 0.0260(11) -0.0016(8) 0.0046(8) -0.0082(8)
C23 0.0228(11) 0.0257(11) 0.0390(13) -0.0062(9) 0.0098(9) -0.0086(9)
C24 0.0201(11) 0.0335(12) 0.0498(15) -0.0077(9) -0.0007(10) -0.0134(11)
C25 0.0272(12) 0.0412(13) 0.0328(12) -0.0040(10) -0.0073(9) -0.0119(10)
C26 0.0231(11) 0.0276(11) 0.0263(11) -0.0041(9) 0.0008(8) -0.0061(9)
C31 0.0182(10) 0.0222(10) 0.0185(10) -0.0034(8) 0.0011(7) -0.0057(8)
C32 0.0273(11) 0.0234(10) 0.0244(11) 0.0006(9) 0.0000(8) -0.0076(8)
C33 0.0349(13) 0.0356(12) 0.0186(10) -0.0004(10) 0.0015(9) -0.0125(9)
C34 0.0364(13) 0.0357(12) 0.0201(11) -0.0017(10) -0.0015(9) -0.0035(9)
C35 0.0387(14) 0.0233(11) 0.0255(11) 0.0009(9) 0.0003(9) -0.0010(9)
C36 0.0293(12) 0.0227(10) 0.0201(10) -0.0028(9) 0.0030(8) -0.0062(8)
C41 0.0236(11) 0.0332(11) 0.0217(10) 0.0034(9) -0.0004(8) -0.0133(9)
C42 0.0341(14) 0.0547(16) 0.0339(13) -0.0127(12) 0.0008(10) -0.0214(12)
C43 0.0308(15) 0.091(2) 0.0545(19) -0.0096(15) -0.0020(13) -0.0469(18)
C44 0.0420(17) 0.095(2) 0.0378(16) 0.0257(16) -0.0180(13) -0.0404(17)
C45 0.072(2) 0.0553(17) 0.0258(13) 0.0253(15) -0.0134(13) -0.0173(12)
C46 0.0477(15) 0.0344(12) 0.0244(12) 0.0089(11) -0.0024(10) -0.0131(10)
C51 0.0247(11) 0.0187(10) 0.0205(10) 0.0000(8) 0.0034(8) -0.0053(8)
C52 0.0259(12) 0.0287(11) 0.0356(12) 0.0001(9) 0.0007(9) -0.0161(9)
C53 0.0250(12) 0.0362(13) 0.0420(14) 0.0026(10) 0.0012(10) -0.0141(11)
C54 0.0353(13) 0.0252(11) 0.0266(11) 0.0078(9) 0.0087(9) -0.0030(9)
C55 0.0446(14) 0.0199(10) 0.0292(12) -0.0016(10) 0.0092(10) -0.0092(9)
C56 0.0332(13) 0.0219(10) 0.0276(11) -0.0047(9) 0.0028(9) -0.0083(9)
C61 0.0281(11) 0.0163(9) 0.0186(10) -0.0050(8) 0.0015(8) -0.0073(7)
C62 0.0296(12) 0.0208(10) 0.0304(12) -0.0023(9) -0.0028(9) -0.0079(9)
C63 0.0460(15) 0.0203(10) 0.0280(12) -0.0054(10) -0.0069(10) -0.0020(9)
C64 0.0521(16) 0.0235(11) 0.0295(12) -0.0174(11) 0.0070(10) -0.0032(9)
C65 0.0354(13) 0.0257(11) 0.0347(12) -0.0119(10) 0.0121(10) -0.0079(9)
C66 0.0277(11) 0.0170(10) 0.0341(12) -0.0043(8) 0.0032(9) -0.0085(8)

loop_
_atom_type_symbol
_atom_type_description
_atom_type_scat_dispersion_real
_atom_type_scat_dispersion_imag
_atom_type_scat_source
C C 0.0033 0.0016 'International Tables Vol C Tables 4.2.6.8 and 6.1.1.4'
H H 0.0000 0.0000 'International Tables Vol C Tables 4.2.6.8 and 6.1.1.4'
N N 0.0061 0.0033 'International Tables Vol C Tables 4.2.6.8 and 6.1.1.4'
O O 0.0106 0.0060 'International Tables Vol C Tables 4.2.6.8 and 6.1.1.4'
P P 0.1023 0.0942 'International Tables Vol C Tables 4.2.6.8 and 6.1.1.4'
Ru Ru -1.2594 0.8363 'International Tables Vol C Tables 4.2.6.8 and 6.1.1.4'

loop_
_geom_angle_atom_site_label_1
_geom_angle_atom_site_label_2
_geom_angle_atom_site_label_3
_geom_angle
_geom_angle_publ_flag
C1 Ru1 C6 94.36(9) no
C1 Ru1 C7 92.91(9) no
C6 Ru1 C7 39.52(9) no
C1 Ru1 O2 169.82(7) no
C6 Ru1 O2 77.10(7) no
C7 Ru1 O2 84.04(7) no
C1 Ru1 P1 92.41(7) no
C6 Ru1 P1 105.69(7) no
C7 Ru1 P1 145.13(6) no
O2 Ru1 P1 84.72(5) no
C1 Ru1 P2 92.95(7) no
C6 Ru1 P2 147.84(6) no
C7 Ru1 P2 108.87(7) no
O2 Ru1 P2 97.22(5) no
P1 Ru1 P2 105.23(3) no
C31 P1 C21 101.69(10) no
C31 P1 C11 101.93(9) no
C21 P1 C11 101.87(10) no
C31 P1 Ru1 118.18(7) no
C21 P1 Ru1 118.42(7) no
C11 P1 Ru1 112.27(7) no
C61 P2 C41 103.74(10) no
C61 P2 C51 99.15(10) no
C41 P2 C51 101.51(10) no
C61 P2 Ru1 116.54(7) no
C41 P2 Ru1 117.30(8) no
C51 P2 Ru1 115.93(7) no
O1 C1 Ru1 176.85(17) no
C2 O2 Ru1 110.30(13) no
C2 N1 C6 118.82(17) no
C2 N1 C5 113.4(2) no
C6 N1 C5 127.36(19) no
O2 C2 N1 122.62(19) no
O2 C2 C3 127.0(2) no
N1 C2 C3 110.39(19) no
C2 C3 C4 101.8(2) no
C2 C3 H3A 111.4 no
C4 C3 H3A 111.4 no
C2 C3 H3B 111.4 no
C4 C3 H3B 111.4 no
H3A C3 H3B 109.3 no
C5 C4 C3 104.42(19) no
C5 C4 H4A 110.9 no
C3 C4 H4A 110.9 no
C5 C4 H4B 110.9 no
C3 C4 H4B 110.9 no
H4A C4 H4B 108.9 no
N1 C5 C4 102.4(2) no
N1 C5 H5A 111.3 no
C4 C5 H5A 111.3 no
N1 C5 H5B 111.3 no
C4 C5 H5B 111.3 no
H5A C5 H5B 109.2 no
N1 C6 C7 116.14(19) no
N1 C6 Ru1 107.40(13) no
C7 C6 Ru1 71.35(11) no
N1 C6 H6A 117.6 no
C7 C6 H6A 117.6 no
Ru1 C6 H6A 117.6 no
C6 C7 Ru1 69.13(11) no
C6 C7 H7A 116.7 no
Ru1 C7 H7A 116.7 no
C6 C7 H7B 116.7 no
Ru1 C7 H7B 116.7 no
H7A C7 H7B 113.8 no
C12 C11 C16 118.81(19) no
C12 C11 P1 123.66(16) no
C16 C11 P1 117.53(17) no
C11 C12 C13 120.5(2) no
C11 C12 H12A 119.8 no
C13 C12 H12A 119.8 no
C14 C13 C12 120.2(2) no
C14 C13 H13A 119.9 no
C12 C13 H13A 119.9 no
C15 C14 C13 119.8(2) no
C15 C14 H14A 120.1 no
C13 C14 H14A 120.1 no
C14 C15 C16 120.2(2) no
C14 C15 H15A 119.9 no
C16 C15 H15A 119.9 no
C15 C16 C11 120.5(2) no
C15 C16 H16A 119.8 no
C11 C16 H16A 119.8 no
C26 C21 C22 119.16(18) no
C26 C21 P1 118.23(15) no
C22 C21 P1 122.43(16) no
C21 C22 C23 120.2(2) no
C21 C22 H22A 119.9 no
C23 C22 H22A 119.9 no
C24 C23 C22 120.0(2) no
C24 C23 H23A 120.0 no
C22 C23 H23A 120.0 no
C23 C24 C25 120.4(2) no
C23 C24 H24A 119.8 no
C25 C24 H24A 119.8 no
C24 C25 C26 119.9(2) no
C24 C25 H25A 120.0 no
C26 C25 H25A 120.0 no
C25 C26 C21 120.3(2) no
C25 C26 H26A 119.8 no
C21 C26 H26A 119.8 no
C32 C31 C36 118.67(19) no
C32 C31 P1 122.55(16) no
C36 C31 P1 118.72(15) no
C33 C32 C31 120.6(2) no
C33 C32 H32A 119.7 no
C31 C32 H32A 119.7 no
C34 C33 C32 120.3(2) no
C34 C33 H33A 119.8 no
C32 C33 H33A 119.8 no
C33 C34 C35 119.9(2) no
C33 C34 H34A 120.0 no
C35 C34 H34A 120.0 no
C34 C35 C36 120.2(2) no
C34 C35 H35A 119.9 no
C36 C35 H35A 119.9 no
C35 C36 C31 120.3(2) no
C35 C36 H36A 119.9 no
C31 C36 H36A 119.9 no
C46 C41 C42 118.4(2) no
C46 C41 P2 117.04(17) no
C42 C41 P2 124.53(18) no
C41 C42 C43 120.2(3) no
C41 C42 H42A 119.9 no
C43 C42 H42A 119.9 no
C44 C43 C42 120.6(3) no
C44 C43 H43A 119.7 no
C42 C43 H43A 119.7 no
C43 C44 C45 119.7(3) no
C43 C44 H44A 120.1 no
C45 C44 H44A 120.1 no
C46 C45 C44 120.1(3) no
C46 C45 H45A 119.9 no
C44 C45 H45A 119.9 no
C45 C46 C41 120.9(3) no
C45 C46 H46A 119.6 no
C41 C46 H46A 119.6 no
C52 C51 C56 118.2(2) no
C52 C51 P2 118.60(15) no
C56 C51 P2 123.10(17) no
C51 C52 C53 121.4(2) no
C51 C52 H52A 119.3 no
C53 C52 H52A 119.3 no
C54 C53 C52 119.6(2) no
C54 C53 H53A 120.2 no
C52 C53 H53A 120.2 no
C53 C54 C55 119.8(2) no
C53 C54 H54A 120.1 no
C55 C54 H54A 120.1 no
C54 C55 C56 120.6(2) no
C54 C55 H55A 119.7 no
C56 C55 H55A 119.7 no
C55 C56 C51 120.4(2) no
C55 C56 H56A 119.8 no
C51 C56 H56A 119.8 no
C62 C61 C66 118.4(2) no
C62 C61 P2 121.09(17) no
C66 C61 P2 119.89(16) no
C63 C62 C61 121.0(2) no
C63 C62 H62A 119.5 no
C61 C62 H62A 119.5 no
C64 C63 C62 120.2(2) no
C64 C63 H63A 119.9 no
C62 C63 H63A 119.9 no
C63 C64 C65 119.9(2) no
C63 C64 H64A 120.1 no
C65 C64 H64A 120.1 no
C64 C65 C66 120.2(2) no
C64 C65 H65A 119.9 no
C66 C65 H65A 119.9 no
C65 C66 C61 120.4(2) no
C65 C66 H66A 119.8 no
C61 C66 H66A 119.8 no

loop_
_geom_bond_atom_site_label_1
_geom_bond_atom_site_label_2
_geom_bond_distance
_geom_bond_publ_flag
Ru1 P1 2.3578(9) no
Ru1 P2 2.3643(7) no
Ru1 O2 2.2135(17) no
Ru1 C1 1.803(2) no
Ru1 C6 2.127(2) no
Ru1 C7 2.157(2) no
P1 C31 1.838(2) no
P1 C21 1.842(2) no
P1 C11 1.845(2) no
P2 C61 1.843(2) no
P2 C41 1.844(2) no
P2 C51 1.852(2) no
C1 O1 1.168(3) no
O2 C2 1.257(3) no
N1 C2 1.318(3) no
N1 C6 1.445(3) no
N1 C5 1.465(3) no
C2 C3 1.502(3) no
C3 C4 1.541(4) no
C3 H3A 0.9900 no
C3 H3B 0.9900 no
C4 C5 1.526(4) no
C4 H4A 0.9900 no
C4 H4B 0.9900 no
C5 H5A 0.9900 no
C5 H5B 0.9900 no
C6 C7 1.449(3) no
C6 H6A 1.0000 no
C7 H7A 0.9900 no
C7 H7B 0.9900 no
C11 C12 1.388(3) no
C11 C16 1.402(3) no
C12 C13 1.394(3) no
C12 H12A 0.9500 no
C13 C14 1.385(4) no
C13 H13A 0.9500 no
C14 C15 1.385(4) no
C14 H14A 0.9500 no
C15 C16 1.387(3) no
C15 H15A 0.9500 no
C16 H16A 0.9500 no
C21 C26 1.393(3) no
C21 C22 1.395(3) no
C22 C23 1.396(3) no
C22 H22A 0.9500 no
C23 C24 1.377(3) no
C23 H23A 0.9500 no
C24 C25 1.387(3) no
C24 H24A 0.9500 no
C25 C26 1.391(3) no
C25 H25A 0.9500 no
C26 H26A 0.9500 no
C31 C32 1.393(3) no
C31 C36 1.397(3) no
C32 C33 1.387(3) no
C32 H32A 0.9500 no
C33 C34 1.378(3) no
C33 H33A 0.9500 no
C34 C35 1.381(3) no
C34 H34A 0.9500 no
C35 C36 1.393(3) no
C35 H35A 0.9500 no
C36 H36A 0.9500 no
C41 C46 1.391(3) no
C41 C42 1.392(3) no
C42 C43 1.393(4) no
C42 H42A 0.9500 no
C43 C44 1.368(5) no
C43 H43A 0.9500 no
C44 C45 1.384(5) no
C44 H44A 0.9500 no
C45 C46 1.383(4) no
C45 H45A 0.9500 no
C46 H46A 0.9500 no
C51 C52 1.388(3) no
C51 C56 1.401(3) no
C52 C53 1.395(3) no
C52 H52A 0.9500 no
C53 C54 1.382(3) no
C53 H53A 0.9500 no
C54 C55 1.383(4) no
C54 H54A 0.9500 no
C55 C56 1.389(3) no
C55 H55A 0.9500 no
C56 H56A 0.9500 no
C61 C62 1.393(3) no
C61 C66 1.400(3) no
C62 C63 1.393(3) no
C62 H62A 0.9500 no
C63 C64 1.377(4) no
C63 H63A 0.9500 no
C64 C65 1.387(4) no
C64 H64A 0.9500 no
C65 C66 1.396(3) no
C65 H65A 0.9500 no
C66 H66A 0.9500 no

loop_
_geom_hbond_atom_site_label_D
_geom_hbond_atom_site_label_H
_geom_hbond_atom_site_label_A
_geom_hbond_site_symmetry_A
_geom_hbond_distance_DH
_geom_hbond_distance_HA
_geom_hbond_distance_DA
_geom_hbond_angle_DHA
C36 H36A Cg3 . 0.95 2.68 3.490(2) 144
C66 H66A Cg1 . 0.95 2.61 3.384(3) 139
C4 H4B Cg2 2_756 0.99 2.67 3.585(3) 154
C14 H14A Cg3 2_545 0.95 2.90 3.693(3) 142

loop_
_geom_torsion_atom_site_label_1
_geom_torsion_atom_site_label_2
_geom_torsion_atom_site_label_3
_geom_torsion_atom_site_label_4
_geom_torsion
_geom_torsion_publ_flag
C1 Ru1 P1 C31 6.89(9) no
C6 Ru1 P1 C31 102.11(10) no
C7 Ru1 P1 C31 105.47(13) no
O2 Ru1 P1 C31 177.11(8) no
P2 Ru1 P1 C31 -86.83(8) no
C1 Ru1 P1 C21 130.35(10) no
C6 Ru1 P1 C21 -134.43(10) no
C7 Ru1 P1 C21 -131.07(13) no
O2 Ru1 P1 C21 -59.43(9) no
P2 Ru1 P1 C21 36.63(8) no
C1 Ru1 P1 C11 -111.33(10) no
C6 Ru1 P1 C11 -16.11(10) no
C7 Ru1 P1 C11 -12.75(13) no
O2 Ru1 P1 C11 58.89(9) no
P2 Ru1 P1 C11 154.95(7) no
C1 Ru1 P2 C61 -56.04(10) no
C6 Ru1 P2 C61 -159.05(13) no
C7 Ru1 P2 C61 -150.13(10) no
O2 Ru1 P2 C61 123.73(9) no
P1 Ru1 P2 C61 37.27(8) no
C1 Ru1 P2 C41 -179.86(10) no
C6 Ru1 P2 C41 77.12(14) no
C7 Ru1 P2 C41 86.05(10) no
O2 Ru1 P2 C41 -0.09(9) no
P1 Ru1 P2 C41 -86.56(8) no
C1 Ru1 P2 C51 60.09(10) no
C6 Ru1 P2 C51 -42.92(14) no
C7 Ru1 P2 C51 -34.00(10) no
O2 Ru1 P2 C51 -120.14(9) no
P1 Ru1 P2 C51 153.40(7) no
C6 Ru1 C1 O1 -12(3) no
C7 Ru1 C1 O1 -52(3) no
O2 Ru1 C1 O1 20(4) no
P1 Ru1 C1 O1 94(3) no
P2 Ru1 C1 O1 -161(3) no
C1 Ru1 O2 C2 -20.1(4) no
C6 Ru1 O2 C2 13.36(14) no
C7 Ru1 O2 C2 52.86(14) no
P1 Ru1 O2 C2 -94.08(13) no
P2 Ru1 O2 C2 161.18(13) no
Ru1 O2 C2 N1 -7.1(2) no
Ru1 O2 C2 C3 172.56(18) no
C6 N1 C2 O2 -8.6(3) no
C5 N1 C2 O2 178.5(2) no
C6 N1 C2 C3 171.72(18) no
C5 N1 C2 C3 -1.1(3) no
O2 C2 C3 C4 -162.1(2) no
N1 C2 C3 C4 17.6(2) no
C2 C3 C4 C5 -26.3(2) no
C2 N1 C5 C4 -16.1(3) no
C6 N1 C5 C4 171.8(2) no
C3 C4 C5 N1 25.8(2) no
C2 N1 C6 C7 -57.9(3) no
C5 N1 C6 C7 113.8(2) no
C2 N1 C6 Ru1 19.4(2) no
C5 N1 C6 Ru1 -168.89(18) no
C1 Ru1 C6 N1 158.30(15) no
C7 Ru1 C6 N1 -112.4(2) no
O2 Ru1 C6 N1 -16.09(13) no
P1 Ru1 C6 N1 64.56(15) no
P2 Ru1 C6 N1 -99.09(16) no
C1 Ru1 C6 C7 -89.28(13) no
O2 Ru1 C6 C7 96.33(13) no
P1 Ru1 C6 C7 176.98(11) no
P2 Ru1 C6 C7 13.33(19) no
N1 C6 C7 Ru1 100.72(16) no
C1 Ru1 C7 C6 93.33(13) no
O2 Ru1 C7 C6 -76.93(12) no
P1 Ru1 C7 C6 -5.09(18) no
P2 Ru1 C7 C6 -172.55(11) no
C31 P1 C11 C12 109.99(19) no
C21 P1 C11 C12 5.2(2) no
Ru1 P1 C11 C12 -122.56(17) no
C31 P1 C11 C16 -69.70(18) no
C21 P1 C11 C16 -174.53(17) no
Ru1 P1 C11 C16 57.76(18) no
C16 C11 C12 C13 -0.4(3) no
P1 C11 C12 C13 179.94(18) no
C11 C12 C13 C14 -0.1(4) no
C12 C13 C14 C15 0.8(4) no
C13 C14 C15 C16 -1.1(4) no
C14 C15 C16 C11 0.6(4) no
C12 C11 C16 C15 0.2(3) no
P1 C11 C16 C15 179.86(17) no
C31 P1 C21 C26 167.81(17) no
C11 P1 C21 C26 -87.17(17) no
Ru1 P1 C21 C26 36.48(18) no
C31 P1 C21 C22 -7.30(19) no
C11 P1 C21 C22 97.73(18) no
Ru1 P1 C21 C22 -138.62(15) no
C26 C21 C22 C23 -1.5(3) no
P1 C21 C22 C23 173.53(16) no
C21 C22 C23 C24 1.2(3) no
C22 C23 C24 C25 0.4(4) no
C23 C24 C25 C26 -1.5(4) no
C24 C25 C26 C21 1.1(4) no
C22 C21 C26 C25 0.4(3) no
P1 C21 C26 C25 -174.87(18) no
C21 P1 C31 C32 93.05(18) no
C11 P1 C31 C32 -11.92(19) no
Ru1 P1 C31 C32 -135.47(16) no
C21 P1 C31 C36 -83.90(17) no
C11 P1 C31 C36 171.13(16) no
Ru1 P1 C31 C36 47.57(18) no
C36 C31 C32 C33 0.0(3) no
P1 C31 C32 C33 -176.98(17) no
C31 C32 C33 C34 0.4(3) no
C32 C33 C34 C35 -0.1(4) no
C33 C34 C35 C36 -0.6(4) no
C34 C35 C36 C31 1.0(3) no
C32 C31 C36 C35 -0.7(3) no
P1 C31 C36 C35 176.41(17) no
C61 P2 C41 C46 -165.70(17) no
C51 P2 C41 C46 91.78(19) no
Ru1 P2 C41 C46 -35.6(2) no
C61 P2 C41 C42 14.3(2) no
C51 P2 C41 C42 -88.3(2) no
Ru1 P2 C41 C42 144.35(19) no
C46 C41 C42 C43 1.1(4) no
P2 C41 C42 C43 -178.9(2) no
C41 C42 C43 C44 -0.8(4) no
C42 C43 C44 C45 0.1(4) no
C43 C44 C45 C46 0.3(4) no
C44 C45 C46 C41 0.0(4) no
C42 C41 C46 C45 -0.7(4) no
P2 C41 C46 C45 179.3(2) no
C61 P2 C51 C52 105.11(18) no
C41 P2 C51 C52 -148.73(18) no
Ru1 P2 C51 C52 -20.5(2) no
C61 P2 C51 C56 -70.44(19) no
C41 P2 C51 C56 35.7(2) no
Ru1 P2 C51 C56 164.00(15) no
C56 C51 C52 C53 2.1(3) no
P2 C51 C52 C53 -173.67(19) no
C51 C52 C53 C54 -1.7(4) no
C52 C53 C54 C55 0.1(4) no
C53 C54 C55 C56 1.0(3) no
C54 C55 C56 C51 -0.7(3) no
C52 C51 C56 C55 -0.9(3) no
P2 C51 C56 C55 174.67(17) no
C41 P2 C61 C62 -135.17(17) no
C51 P2 C61 C62 -30.84(18) no
Ru1 P2 C61 C62 94.29(17) no
C41 P2 C61 C66 54.18(18) no
C51 P2 C61 C66 158.51(16) no
Ru1 P2 C61 C66 -76.36(17) no
C66 C61 C62 C63 1.0(3) no
P2 C61 C62 C63 -169.81(16) no
C61 C62 C63 C64 -0.2(3) no
C62 C63 C64 C65 -0.5(3) no
C63 C64 C65 C66 0.5(3) no
C64 C65 C66 C61 0.3(3) no
C62 C61 C66 C65 -1.0(3) no
P2 C61 C66 C65 169.86(16) no
